data_7706992
loop_
_publ_author_name
'Woodhouse, Sidney S.'
'Dais, Tyson N.'
'Payne, Emily H.'
'Singh, Mukesh K.'
'Brechin, Euan K.'
'Plieger, Paul G.'

_publ_section_title
;
 The structural manipulation of a series of Ni<sub>4</sub> defective
 dicubanes: Synthesis, X-ray Structures, Magnetic and Computational
 analyses.
;
_journal_issue 15
_journal_name_full 'Dalton transactions (Cambridge, England : 2003)'
_journal_page_first 5318
_journal_page_last 5326
_journal_paper_doi 10.1039/d0dt04286b
_journal_volume 50
_journal_year 2021
_chemical_formula_moiety 'C40 H66 Cl2 N4 Ni4 O14, 2(C H4 O)'
_chemical_formula_sum 'C42 H74 Cl2 N4 Ni4 O16'
_chemical_formula_weight 1196.79
_space_group_crystal_system monoclinic
_space_group_IT_number 14
_space_group_name_Hall '-P 2ybc'
_space_group_name_H-M_alt 'P 1 21/c 1'
_atom_sites_solution_hydrogens geom
_atom_sites_solution_primary iterative
_audit_creation_date 2020-11-26
_audit_creation_method
;
Olex2 1.3
(compiled 2020.07.31 svn.rc2a77460 for OlexSys, GUI svn.r6145)
;
_audit_update_record
;
2020-11-25 deposited with the CCDC.	2021-03-25 downloaded from the CCDC.
;
_cell_angle_alpha 90
_cell_angle_beta 109.740(8)
_cell_angle_gamma 90
_cell_formula_units_Z 2
_cell_length_a 10.9472(8)
_cell_length_b 24.8080(6)
_cell_length_c 10.1468(3)
_cell_measurement_reflns_used 9089
_cell_measurement_temperature 100
_cell_measurement_theta_max 72.1
_cell_measurement_theta_min 1.8
_cell_volume 2593.7(3)
_computing_molecular_graphics 'Olex2 1.3 (Dolomanov et al., 2009)'
_computing_publication_material 'Olex2 1.3 (Dolomanov et al., 2009)'
_computing_structure_refinement 'XL  (Sheldrick, 2008)'
_computing_structure_solution
;
Superflip  (Palatinus & Chapuis, 2007;Palatinus & van der Lee, 2008;
Palatinus et al., 2012)
;
_diffrn_ambient_temperature 100
_diffrn_detector 'Image Plate'
_diffrn_detector_type 'Rigaku IP'
_diffrn_measured_fraction_theta_full 0.995
_diffrn_measured_fraction_theta_max 0.991
_diffrn_measurement_device 'four-circle diffractometer'
_diffrn_measurement_device_type 'Rigaku R-AXIS SPIDER IP'
_diffrn_measurement_method '\w scans'
_diffrn_radiation_monochromator graphite
_diffrn_radiation_probe x-ray
_diffrn_radiation_type CuK\a
_diffrn_radiation_wavelength 1.54178
_diffrn_reflns_av_R_equivalents 0.1022
_diffrn_reflns_av_unetI/netI 0.0834
_diffrn_reflns_Laue_measured_fraction_full 0.995
_diffrn_reflns_Laue_measured_fraction_max 0.991
_diffrn_reflns_limit_h_max 13
_diffrn_reflns_limit_h_min -13
_diffrn_reflns_limit_k_max 30
_diffrn_reflns_limit_k_min -30
_diffrn_reflns_limit_l_max 12
_diffrn_reflns_limit_l_min -10
_diffrn_reflns_number 28828
_diffrn_reflns_point_group_measured_fraction_full 0.995
_diffrn_reflns_point_group_measured_fraction_max 0.991
_diffrn_reflns_theta_full 67.679
_diffrn_reflns_theta_max 70.070
_diffrn_reflns_theta_min 3.563
_diffrn_source_current 20.0
_diffrn_source_power 0.8
_diffrn_source_target Mo
_diffrn_source_voltage 40.0
_diffrn_standards_number 0
_exptl_absorpt_coefficient_mu 3.154
_exptl_absorpt_correction_T_max 1.000
_exptl_absorpt_correction_T_min 0.297
_exptl_absorpt_correction_type multi-scan
_exptl_absorpt_process_details EMPIRICAL
_exptl_crystal_colour green
_exptl_crystal_colour_primary green
_exptl_crystal_density_diffrn 1.532
_exptl_crystal_density_method 'not measured'
_exptl_crystal_description prism
_exptl_crystal_F_000 1256
_exptl_crystal_preparation 'Magnetic properties'
_exptl_crystal_size_max 0.21
_exptl_crystal_size_mid 0.2
_exptl_crystal_size_min 0.2
_refine_diff_density_max 0.976
_refine_diff_density_min -1.150
_refine_diff_density_rms 0.153
_refine_ls_extinction_method none
_refine_ls_goodness_of_fit_ref 1.152
_refine_ls_hydrogen_treatment constr
_refine_ls_matrix_type full
_refine_ls_number_parameters 318
_refine_ls_number_reflns 4884
_refine_ls_number_restraints 18
_refine_ls_restrained_S_all 1.155
_refine_ls_R_factor_all 0.0820
_refine_ls_R_factor_gt 0.0655
_refine_ls_shift/su_max 0.000
_refine_ls_shift/su_mean 0.000
_refine_ls_structure_factor_coef Fsqd
_refine_ls_weighting_details 'w=1/[\s^2^(Fo^2^)+(0.0652P)^2^+13.6462P] where P=(Fo^2^+2Fc^2^)/3'
_refine_ls_weighting_scheme calc
_refine_ls_wR_factor_gt 0.1751
_refine_ls_wR_factor_ref 0.2103
_reflns_Friedel_coverage 0.000
_reflns_number_gt 3856
_reflns_number_total 4884
_reflns_threshold_expression 'I > 2\s(I)'
_cod_data_source_file d0dt04286b2.cif
_cod_data_source_block ssw420_p21c
_cod_depositor_comments 'Adding full bibliography for 7706989--7706992.cif.'
_cod_original_cell_volume 2593.7(2)
_cod_database_code 7706992
_shelx_shelxl_version_number 2018/3
_shelx_space_group_comment
;
The symmetry employed for this shelxl refinement is uniquely defined
by the following loop, which should always be used as a source of
symmetry information in preference to the above space-group names.
They are only intended as comments.
;
_shelx_estimated_absorpt_t_max 0.571
_shelx_estimated_absorpt_t_min 0.557
_olex2_refinement_description
;
1. Fixed Uiso
 At 1.2 times of:
  All C(H) groups, All C(H,H) groups
 At 1.5 times of:
  All C(H,H,H) groups, All O(H) groups
2. Uiso/Uaniso restraints and constraints
Uanis(C1) \\sim Ueq, Uanis(C67) \\sim Ueq, Uanis(C77) \\sim Ueq: with sigma of
0.01 and sigma for terminal atoms of 0.02
3.a Ternary CH refined with riding coordinates:
 C51(H51)
3.b Secondary CH2 refined with riding coordinates:
 C47(H47A,H47B), C53(H53A,H53B)
3.c Aromatic/amide H refined with riding coordinates:
 C29(H29), C34(H34), C38(H38)
3.d Idealised Me refined as rotating group:
 C24(H24A,H24B,H24C), C26(H26A,H26B,H26C), C60(H60A,H60B,H60C), C67(H67A,H67B,
 H67C), C69(H69A,H69B,H69C), C73(H73A,H73B,H73C), C77(H77A,H77B,H77C), C80(H80A,
 H80B,H80C), C1(H1A,H1B,H1C)
3.e Idealised tetrahedral OH refined as rotating group:
 O5(H5), O8(H8)
;
_olex2_submission_special_instructions 'No special instructions were received'

loop_
_space_group_symop_operation_xyz
'x, y, z'
'-x, y+1/2, -z+1/2'
'-x, -y, -z'
'x, -y-1/2, z-1/2'

loop_
_atom_site_label
_atom_site_type_symbol
_atom_site_fract_x
_atom_site_fract_y
_atom_site_fract_z
_atom_site_U_iso_or_equiv
_atom_site_adp_type
_atom_site_occupancy
_atom_site_site_symmetry_order
_atom_site_calc_flag
_atom_site_refinement_flags_posn
_atom_site_refinement_flags_adp
_atom_site_refinement_flags_occupancy
_atom_site_disorder_assembly
_atom_site_disorder_group
Ni1 Ni 0.55392(9) 0.44463(3) 0.47101(10) 0.0217(3) Uani 1 1 d . . . . .
Ni2 Ni 0.39527(9) 0.43671(3) 0.65495(10) 0.0230(3) Uani 1 1 d . . . . .
Cl1 Cl 0.54074(12) 0.47349(5) 0.23818(13) 0.0242(3) Uani 1 1 d . . . . .
O1 O 0.5808(3) 0.42462(14) 0.6708(4) 0.0237(8) Uani 1 1 d . . . . .
O7 O 0.3387(4) 0.36803(14) 0.5438(4) 0.0276(9) Uani 1 1 d . . . . .
O2 O 0.3810(3) 0.47798(13) 0.4744(4) 0.0247(8) Uani 1 1 d . . . . .
O3 O 0.2040(4) 0.44643(15) 0.6698(4) 0.0287(9) Uani 1 1 d . . . . .
O6 O 0.4650(4) 0.37066(13) 0.4098(4) 0.0252(8) Uani 1 1 d . . . . .
O5 O 0.7801(4) 0.40887(16) 0.3842(4) 0.0293(9) Uani 1 1 d . . . . .
H5 H 0.733296 0.428230 0.318586 0.044 Uiso 1 1 calc R U . . .
O4 O 0.1019(4) 0.44823(16) 0.8397(5) 0.0343(10) Uani 1 1 d . . . . .
O8 O 0.5379(5) 0.31133(18) 0.2090(5) 0.0415(11) Uani 1 1 d . . . . .
H8 H 0.522725 0.335383 0.259694 0.062 Uiso 1 1 calc R U . . .
N1 N 0.7303(4) 0.40923(17) 0.4955(5) 0.0250(10) Uani 1 1 d . . . . .
N2 N 0.4241(4) 0.39788(17) 0.8463(5) 0.0273(10) Uani 1 1 d . . . . .
C3 C 0.6723(5) 0.39632(19) 0.7629(6) 0.0228(11) Uani 1 1 d . . . . .
C9 C 0.7807(5) 0.3756(2) 0.7346(6) 0.0267(12) Uani 1 1 d . . . . .
C11 C 0.8774(5) 0.3407(2) 0.9744(6) 0.0275(12) Uani 1 1 d . . . . .
C21 C 0.6657(5) 0.3861(2) 0.8995(6) 0.0252(12) Uani 1 1 d . . . . .
C24 C 0.3689(6) 0.2872(2) 0.4370(6) 0.0289(12) Uani 1 1 d . . . . .
H24A H 0.431975 0.266681 0.512052 0.043 Uiso 1 1 calc R U . . .
H24B H 0.379077 0.278225 0.347199 0.043 Uiso 1 1 calc R U . . .
H24C H 0.280839 0.278045 0.433561 0.043 Uiso 1 1 calc R U . . .
C26 C 0.4056(6) 0.3387(2) 0.8382(6) 0.0274(12) Uani 1 1 d . . . . .
H26A H 0.318782 0.330266 0.772943 0.041 Uiso 1 1 calc R U . . .
H26B H 0.414493 0.324623 0.931263 0.041 Uiso 1 1 calc R U . . .
H26C H 0.471137 0.322120 0.805176 0.041 Uiso 1 1 calc R U . . .
C29 C 0.8810(5) 0.3491(2) 0.8394(6) 0.0288(12) Uani 1 1 d . . . . .
H29 H 0.953868 0.336478 0.817748 0.035 Uiso 1 1 calc R U . . .
C34 C 0.8026(5) 0.3826(2) 0.6012(6) 0.0257(12) Uani 1 1 d . . . . .
H34 H 0.877346 0.365765 0.592030 0.031 Uiso 1 1 calc R U . . .
C36 C 0.3921(5) 0.3471(2) 0.4652(6) 0.0264(12) Uani 1 1 d . . . . .
C38 C 0.7662(5) 0.3587(2) 0.9974(7) 0.0303(13) Uani 1 1 d . . . . .
H38 H 0.758466 0.351810 1.086368 0.036 Uiso 1 1 calc R U . . .
C45 C 0.9904(6) 0.3137(2) 1.0878(6) 0.0316(13) Uani 1 1 d . . . . .
C47 C 0.5586(5) 0.4092(2) 0.9433(6) 0.0249(11) Uani 1 1 d . . . . .
H47A H 0.567145 0.394778 1.036985 0.030 Uiso 1 1 calc R U . . .
H47B H 0.570391 0.448763 0.952573 0.030 Uiso 1 1 calc R U . . .
C51 C 0.1956(6) 0.4225(2) 0.7973(6) 0.0293(12) Uani 1 1 d . . . . .
H51 H 0.168681 0.384006 0.776724 0.035 Uiso 1 1 calc R U . . .
C53 C 0.3309(5) 0.4230(2) 0.9040(6) 0.0271(12) Uani 1 1 d . . . . .
H53A H 0.357481 0.460658 0.931538 0.033 Uiso 1 1 calc R U . . .
H53B H 0.331302 0.403141 0.988799 0.033 Uiso 1 1 calc R U . . .
C60 C 0.2725(5) 0.4720(2) 0.3481(6) 0.0303(13) Uani 1 1 d . . . . .
H60A H 0.299849 0.479444 0.267408 0.045 Uiso 1 1 calc R U . . .
H60B H 0.204089 0.497420 0.348649 0.045 Uiso 1 1 calc R U . . .
H60C H 0.239161 0.435091 0.341823 0.045 Uiso 1 1 calc R U . . .
C67 C 1.0124(8) 0.3414(4) 1.2296(9) 0.066(2) Uani 1 1 d . U . . .
H67A H 1.026725 0.380076 1.221069 0.098 Uiso 1 1 calc R U . . .
H67B H 1.088563 0.325658 1.300439 0.098 Uiso 1 1 calc R U . . .
H67C H 0.935865 0.336208 1.257663 0.098 Uiso 1 1 calc R U . . .
C69 C 0.0889(6) 0.4364(3) 0.5530(7) 0.0382(15) Uani 1 1 d . . . . .
H69A H 0.090120 0.458419 0.473233 0.057 Uiso 1 1 calc R U . . .
H69B H 0.012547 0.445780 0.578063 0.057 Uiso 1 1 calc R U . . .
H69C H 0.085048 0.398183 0.527592 0.057 Uiso 1 1 calc R U . . .
C73 C 0.6465(7) 0.2804(3) 0.2894(8) 0.0433(16) Uani 1 1 d . . . . .
H73A H 0.663832 0.252149 0.230505 0.065 Uiso 1 1 calc R U . . .
H73B H 0.628062 0.263764 0.368299 0.065 Uiso 1 1 calc R U . . .
H73C H 0.722623 0.303846 0.324971 0.065 Uiso 1 1 calc R U . . .
C77 C 0.9571(9) 0.2552(3) 1.1014(10) 0.082(3) Uani 1 1 d . U . . .
H77A H 0.874213 0.253079 1.118174 0.123 Uiso 1 1 calc R U . . .
H77B H 1.025504 0.238752 1.180001 0.123 Uiso 1 1 calc R U . . .
H77C H 0.950199 0.236022 1.014783 0.123 Uiso 1 1 calc R U . . .
C80 C 0.1289(7) 0.5031(2) 0.8839(7) 0.0393(15) Uani 1 1 d . . . . .
H80A H 0.159097 0.522623 0.816672 0.059 Uiso 1 1 calc R U . . .
H80B H 0.196359 0.504153 0.976551 0.059 Uiso 1 1 calc R U . . .
H80C H 0.049791 0.520195 0.888730 0.059 Uiso 1 1 calc R U . . .
C1 C 1.1163(8) 0.3175(5) 1.0586(10) 0.087(3) Uani 1 1 d . U . . .
H1A H 1.106725 0.299615 0.969551 0.131 Uiso 1 1 calc R U . . .
H1B H 1.185390 0.299892 1.134206 0.131 Uiso 1 1 calc R U . . .
H1C H 1.138568 0.355511 1.052940 0.131 Uiso 1 1 calc R U . . .

loop_
_atom_site_aniso_label
_atom_site_aniso_U_11
_atom_site_aniso_U_22
_atom_site_aniso_U_33
_atom_site_aniso_U_23
_atom_site_aniso_U_13
_atom_site_aniso_U_12
Ni1 0.0261(5) 0.0152(4) 0.0231(5) -0.0002(3) 0.0074(4) -0.0003(3)
Ni2 0.0261(5) 0.0156(4) 0.0269(6) 0.0010(3) 0.0083(4) -0.0006(3)
Cl1 0.0307(7) 0.0174(5) 0.0239(7) 0.0003(5) 0.0083(6) -0.0007(5)
O1 0.0256(19) 0.0196(17) 0.024(2) 0.0015(15) 0.0063(16) 0.0026(15)
O7 0.029(2) 0.0152(16) 0.036(2) -0.0052(16) 0.0070(18) -0.0036(15)
O2 0.0216(18) 0.0144(16) 0.037(2) 0.0031(15) 0.0087(17) 0.0004(14)
O3 0.028(2) 0.0245(18) 0.033(2) 0.0023(16) 0.0104(18) -0.0019(15)
O6 0.028(2) 0.0148(16) 0.032(2) -0.0018(15) 0.0098(17) -0.0017(15)
O5 0.034(2) 0.031(2) 0.025(2) 0.0028(16) 0.0120(18) 0.0050(17)
O4 0.030(2) 0.032(2) 0.044(3) 0.0047(18) 0.018(2) 0.0001(17)
O8 0.056(3) 0.038(2) 0.034(3) -0.0010(19) 0.020(2) 0.006(2)
N1 0.027(2) 0.019(2) 0.029(3) -0.0021(19) 0.010(2) 0.0004(18)
N2 0.030(2) 0.016(2) 0.037(3) 0.0011(19) 0.012(2) -0.0015(18)
C3 0.029(3) 0.015(2) 0.023(3) -0.001(2) 0.007(2) -0.004(2)
C9 0.027(3) 0.017(2) 0.034(3) -0.002(2) 0.007(2) -0.001(2)
C11 0.030(3) 0.022(2) 0.027(3) 0.005(2) 0.006(2) -0.001(2)
C21 0.029(3) 0.016(2) 0.030(3) -0.004(2) 0.009(2) -0.004(2)
C24 0.036(3) 0.016(2) 0.034(3) -0.002(2) 0.011(3) 0.000(2)
C26 0.035(3) 0.016(2) 0.030(3) 0.006(2) 0.011(3) -0.001(2)
C29 0.027(3) 0.021(2) 0.038(3) 0.001(2) 0.011(3) -0.001(2)
C34 0.030(3) 0.022(2) 0.028(3) -0.001(2) 0.014(3) 0.000(2)
C36 0.025(3) 0.014(2) 0.034(3) 0.001(2) 0.002(3) 0.001(2)
C38 0.029(3) 0.019(2) 0.040(4) 0.004(2) 0.007(3) 0.000(2)
C45 0.031(3) 0.028(3) 0.031(3) 0.003(2) 0.005(3) 0.005(2)
C47 0.030(3) 0.023(2) 0.024(3) 0.001(2) 0.013(2) 0.002(2)
C51 0.035(3) 0.020(2) 0.034(3) 0.001(2) 0.013(3) 0.001(2)
C53 0.034(3) 0.019(2) 0.033(3) 0.002(2) 0.017(3) 0.000(2)
C60 0.028(3) 0.021(2) 0.043(4) -0.001(2) 0.011(3) -0.001(2)
C67 0.052(4) 0.071(5) 0.053(5) -0.008(4) -0.010(4) 0.023(4)
C69 0.028(3) 0.043(3) 0.039(4) 0.003(3) 0.006(3) 0.002(3)
C73 0.045(4) 0.031(3) 0.059(5) -0.003(3) 0.025(4) 0.003(3)
C77 0.083(6) 0.035(4) 0.084(7) 0.021(4) -0.031(5) 0.005(4)
C80 0.047(4) 0.036(3) 0.044(4) -0.005(3) 0.027(3) 0.003(3)
C1 0.040(4) 0.153(9) 0.071(6) 0.060(6) 0.021(4) 0.032(5)

loop_
_atom_type_symbol
_atom_type_description
_atom_type_scat_dispersion_real
_atom_type_scat_dispersion_imag
_atom_type_scat_source
C C 0.0181 0.0091 'International Tables Vol C Tables 4.2.6.8 and 6.1.1.4'
H H 0.0000 0.0000 'International Tables Vol C Tables 4.2.6.8 and 6.1.1.4'
Cl Cl 0.3639 0.7018 'International Tables Vol C Tables 4.2.6.8 and 6.1.1.4'
N N 0.0311 0.0180 'International Tables Vol C Tables 4.2.6.8 and 6.1.1.4'
Ni Ni -3.0029 0.5091 'International Tables Vol C Tables 4.2.6.8 and 6.1.1.4'
O O 0.0492 0.0322 'International Tables Vol C Tables 4.2.6.8 and 6.1.1.4'

loop_
_geom_angle_atom_site_label_1
_geom_angle_atom_site_label_2
_geom_angle_atom_site_label_3
_geom_angle
_geom_angle_site_symmetry_1
_geom_angle_site_symmetry_3
_geom_angle_publ_flag
O1 Ni1 Cl1 174.56(12) . . ?
O1 Ni1 O2 84.56(15) . . ?
O1 Ni1 O2 92.27(15) . 3_666 ?
O1 Ni1 O6 88.70(15) . . ?
O1 Ni1 N1 87.78(17) . . ?
O2 Ni1 Cl1 98.27(11) . . ?
O2 Ni1 Cl1 83.57(12) 3_666 . ?
O2 Ni1 O2 81.88(15) 3_666 . ?
O2 Ni1 O6 172.79(15) 3_666 . ?
O2 Ni1 N1 98.05(16) 3_666 . ?
O6 Ni1 Cl1 95.86(11) . . ?
O6 Ni1 O2 91.11(14) . . ?
N1 Ni1 Cl1 89.32(14) . . ?
N1 Ni1 O2 172.34(17) . . ?
N1 Ni1 O6 89.12(16) . . ?
O1 Ni2 Cl1 88.30(11) . 3_666 ?
O1 Ni2 O7 91.70(15) . . ?
O1 Ni2 O2 85.20(15) . . ?
O1 Ni2 O3 171.61(16) . . ?
O1 Ni2 N2 91.46(17) . . ?
O7 Ni2 Cl1 172.68(12) . 3_666 ?
O7 Ni2 O2 90.33(15) . . ?
O7 Ni2 O3 90.67(15) . . ?
O7 Ni2 N2 92.96(17) . . ?
O2 Ni2 Cl1 82.37(11) . 3_666 ?
O2 Ni2 O3 102.84(15) . . ?
O2 Ni2 N2 175.38(17) . . ?
O3 Ni2 Cl1 90.37(11) . 3_666 ?
N2 Ni2 Cl1 94.36(13) . 3_666 ?
N2 Ni2 O3 80.38(17) . . ?
Ni1 Cl1 Ni2 85.64(5) . 3_666 ?
Ni2 O1 Ni1 94.76(15) . . ?
C3 O1 Ni1 131.6(3) . . ?
C3 O1 Ni2 130.0(3) . . ?
C36 O7 Ni2 125.8(3) . . ?
Ni1 O2 Ni1 98.12(15) 3_666 . ?
Ni1 O2 Ni2 108.02(18) 3_666 . ?
Ni2 O2 Ni1 91.20(14) . . ?
C60 O2 Ni1 116.4(3) . 3_666 ?
C60 O2 Ni1 115.4(3) . . ?
C60 O2 Ni2 122.4(3) . . ?
C51 O3 Ni2 111.7(3) . . ?
C69 O3 Ni2 121.7(4) . . ?
C69 O3 C51 111.3(4) . . ?
C36 O6 Ni1 125.4(3) . . ?
N1 O5 H5 109.5 . . ?
C51 O4 C80 115.9(4) . . ?
C73 O8 H8 109.5 . . ?
O5 N1 Ni1 120.5(3) . . ?
C34 N1 Ni1 127.6(4) . . ?
C34 N1 O5 111.7(4) . . ?
C26 N2 Ni2 115.4(4) . . ?
C26 N2 C47 108.0(4) . . ?
C47 N2 Ni2 109.3(3) . . ?
C53 N2 Ni2 105.4(3) . . ?
C53 N2 C26 109.9(4) . . ?
C53 N2 C47 108.6(4) . . ?
O1 C3 C9 122.7(5) . . ?
O1 C3 C21 120.3(5) . . ?
C9 C3 C21 116.9(5) . . ?
C3 C9 C34 123.9(5) . . ?
C29 C9 C3 120.8(5) . . ?
C29 C9 C34 115.2(5) . . ?
C29 C11 C45 121.3(5) . . ?
C38 C11 C29 115.6(5) . . ?
C38 C11 C45 123.1(5) . . ?
C3 C21 C47 121.2(5) . . ?
C38 C21 C3 119.5(5) . . ?
C38 C21 C47 119.0(5) . . ?
H24A C24 H24B 109.5 . . ?
H24A C24 H24C 109.5 . . ?
H24B C24 H24C 109.5 . . ?
C36 C24 H24A 109.5 . . ?
C36 C24 H24B 109.5 . . ?
C36 C24 H24C 109.5 . . ?
N2 C26 H26A 109.5 . . ?
N2 C26 H26B 109.5 . . ?
N2 C26 H26C 109.5 . . ?
H26A C26 H26B 109.5 . . ?
H26A C26 H26C 109.5 . . ?
H26B C26 H26C 109.5 . . ?
C9 C29 H29 118.7 . . ?
C11 C29 C9 122.5(5) . . ?
C11 C29 H29 118.7 . . ?
N1 C34 C9 126.0(5) . . ?
N1 C34 H34 117.0 . . ?
C9 C34 H34 117.0 . . ?
O7 C36 O6 126.4(5) . . ?
O7 C36 C24 116.2(5) . . ?
O6 C36 C24 117.3(5) . . ?
C11 C38 H38 117.8 . . ?
C21 C38 C11 124.5(6) . . ?
C21 C38 H38 117.8 . . ?
C11 C45 C67 109.9(5) . . ?
C77 C45 C11 109.3(5) . . ?
C77 C45 C67 108.0(7) . . ?
C1 C45 C11 112.6(5) . . ?
C1 C45 C67 107.0(7) . . ?
C1 C45 C77 109.9(7) . . ?
N2 C47 C21 115.3(4) . . ?
N2 C47 H47A 108.4 . . ?
N2 C47 H47B 108.4 . . ?
C21 C47 H47A 108.4 . . ?
C21 C47 H47B 108.4 . . ?
H47A C47 H47B 107.5 . . ?
O3 C51 H51 107.8 . . ?
O3 C51 C53 107.0(4) . . ?
O4 C51 O3 111.2(4) . . ?
O4 C51 H51 107.8 . . ?
O4 C51 C53 114.9(5) . . ?
C53 C51 H51 107.8 . . ?
N2 C53 C51 110.7(5) . . ?
N2 C53 H53A 109.5 . . ?
N2 C53 H53B 109.5 . . ?
C51 C53 H53A 109.5 . . ?
C51 C53 H53B 109.5 . . ?
H53A C53 H53B 108.1 . . ?
O2 C60 H60A 109.5 . . ?
O2 C60 H60B 109.5 . . ?
O2 C60 H60C 109.5 . . ?
H60A C60 H60B 109.5 . . ?
H60A C60 H60C 109.5 . . ?
H60B C60 H60C 109.5 . . ?
C45 C67 H67A 109.5 . . ?
C45 C67 H67B 109.5 . . ?
C45 C67 H67C 109.5 . . ?
H67A C67 H67B 109.5 . . ?
H67A C67 H67C 109.5 . . ?
H67B C67 H67C 109.5 . . ?
O3 C69 H69A 109.5 . . ?
O3 C69 H69B 109.5 . . ?
O3 C69 H69C 109.5 . . ?
H69A C69 H69B 109.5 . . ?
H69A C69 H69C 109.5 . . ?
H69B C69 H69C 109.5 . . ?
O8 C73 H73A 109.5 . . ?
O8 C73 H73B 109.5 . . ?
O8 C73 H73C 109.5 . . ?
H73A C73 H73B 109.5 . . ?
H73A C73 H73C 109.5 . . ?
H73B C73 H73C 109.5 . . ?
C45 C77 H77A 109.5 . . ?
C45 C77 H77B 109.5 . . ?
C45 C77 H77C 109.5 . . ?
H77A C77 H77B 109.5 . . ?
H77A C77 H77C 109.5 . . ?
H77B C77 H77C 109.5 . . ?
O4 C80 H80A 109.5 . . ?
O4 C80 H80B 109.5 . . ?
O4 C80 H80C 109.5 . . ?
H80A C80 H80B 109.5 . . ?
H80A C80 H80C 109.5 . . ?
H80B C80 H80C 109.5 . . ?
C45 C1 H1A 109.5 . . ?
C45 C1 H1B 109.5 . . ?
C45 C1 H1C 109.5 . . ?
H1A C1 H1B 109.5 . . ?
H1A C1 H1C 109.5 . . ?
H1B C1 H1C 109.5 . . ?

loop_
_geom_bond_atom_site_label_1
_geom_bond_atom_site_label_2
_geom_bond_distance
_geom_bond_site_symmetry_2
_geom_bond_publ_flag
Ni1 Cl1 2.4258(15) . ?
Ni1 O1 2.010(4) . ?
Ni1 O2 2.077(4) . ?
Ni1 O2 2.057(3) 3_666 ?
Ni1 O6 2.072(3) . ?
Ni1 N1 2.058(5) . ?
Ni2 Cl1 2.4732(14) 3_666 ?
Ni2 O1 2.005(4) . ?
Ni2 O7 2.022(4) . ?
Ni2 O2 2.058(4) . ?
Ni2 O3 2.163(4) . ?
Ni2 N2 2.094(5) . ?
O1 C3 1.318(6) . ?
O7 C36 1.250(7) . ?
O2 C60 1.431(7) . ?
O3 C51 1.455(7) . ?
O3 C69 1.431(7) . ?
O6 C36 1.264(7) . ?
O5 H5 0.8400 . ?
O5 N1 1.410(6) . ?
O4 C51 1.394(7) . ?
O4 C80 1.433(7) . ?
O8 H8 0.8400 . ?
O8 C73 1.419(8) . ?
N1 C34 1.281(7) . ?
N2 C26 1.480(6) . ?
N2 C47 1.496(7) . ?
N2 C53 1.475(7) . ?
C3 C9 1.409(8) . ?
C3 C21 1.435(8) . ?
C9 C29 1.407(8) . ?
C9 C34 1.463(8) . ?
C11 C29 1.399(8) . ?
C11 C38 1.389(8) . ?
C11 C45 1.530(8) . ?
C21 C38 1.386(8) . ?
C21 C47 1.500(7) . ?
C24 H24A 0.9800 . ?
C24 H24B 0.9800 . ?
C24 H24C 0.9800 . ?
C24 C36 1.519(7) . ?
C26 H26A 0.9800 . ?
C26 H26B 0.9800 . ?
C26 H26C 0.9800 . ?
C29 H29 0.9500 . ?
C34 H34 0.9500 . ?
C38 H38 0.9500 . ?
C45 C67 1.538(10) . ?
C45 C77 1.514(9) . ?
C45 C1 1.508(10) . ?
C47 H47A 0.9900 . ?
C47 H47B 0.9900 . ?
C51 H51 1.0000 . ?
C51 C53 1.511(8) . ?
C53 H53A 0.9900 . ?
C53 H53B 0.9900 . ?
C60 H60A 0.9800 . ?
C60 H60B 0.9800 . ?
C60 H60C 0.9800 . ?
C67 H67A 0.9800 . ?
C67 H67B 0.9800 . ?
C67 H67C 0.9800 . ?
C69 H69A 0.9800 . ?
C69 H69B 0.9800 . ?
C69 H69C 0.9800 . ?
C73 H73A 0.9800 . ?
C73 H73B 0.9800 . ?
C73 H73C 0.9800 . ?
C77 H77A 0.9800 . ?
C77 H77B 0.9800 . ?
C77 H77C 0.9800 . ?
C80 H80A 0.9800 . ?
C80 H80B 0.9800 . ?
C80 H80C 0.9800 . ?
C1 H1A 0.9800 . ?
C1 H1B 0.9800 . ?
C1 H1C 0.9800 . ?

loop_
_geom_torsion_atom_site_label_1
_geom_torsion_atom_site_label_2
_geom_torsion_atom_site_label_3
_geom_torsion_atom_site_label_4
_geom_torsion
_geom_torsion_site_symmetry_1
_geom_torsion_site_symmetry_2
_geom_torsion_site_symmetry_3
_geom_torsion_site_symmetry_4
_geom_torsion_publ_flag
Ni1 O1 C3 C9 3.5(7) . . . . ?
Ni1 O1 C3 C21 -177.6(3) . . . . ?
Ni1 O6 C36 O7 16.3(8) . . . . ?
Ni1 O6 C36 C24 -162.1(4) . . . . ?
Ni1 N1 C34 C9 -6.1(8) . . . . ?
Ni2 O1 C3 C9 156.5(4) . . . . ?
Ni2 O1 C3 C21 -24.6(7) . . . . ?
Ni2 O7 C36 O6 -21.0(8) . . . . ?
Ni2 O7 C36 C24 157.4(4) . . . . ?
Ni2 O3 C51 O4 152.7(4) . . . . ?
Ni2 O3 C51 C53 26.5(5) . . . . ?
Ni2 N2 C47 C21 -65.6(5) . . . . ?
Ni2 N2 C53 C51 51.7(5) . . . . ?
O1 C3 C9 C29 175.1(5) . . . . ?
O1 C3 C9 C34 -0.7(8) . . . . ?
O1 C3 C21 C38 -176.6(5) . . . . ?
O1 C3 C21 C47 -2.7(7) . . . . ?
O3 C51 C53 N2 -52.5(5) . . . . ?
O5 N1 C34 C9 178.9(5) . . . . ?
O4 C51 C53 N2 -176.5(4) . . . . ?
C3 C9 C29 C11 1.7(8) . . . . ?
C3 C9 C34 N1 2.3(9) . . . . ?
C3 C21 C38 C11 1.4(8) . . . . ?
C3 C21 C47 N2 53.1(6) . . . . ?
C9 C3 C21 C38 2.3(7) . . . . ?
C9 C3 C21 C47 176.3(5) . . . . ?
C21 C3 C9 C29 -3.8(7) . . . . ?
C21 C3 C9 C34 -179.7(5) . . . . ?
C26 N2 C47 C21 60.7(6) . . . . ?
C26 N2 C53 C51 -73.4(6) . . . . ?
C29 C9 C34 N1 -173.8(5) . . . . ?
C29 C11 C38 C21 -3.5(8) . . . . ?
C29 C11 C45 C67 141.1(6) . . . . ?
C29 C11 C45 C77 -100.5(8) . . . . ?
C29 C11 C45 C1 21.9(9) . . . . ?
C34 C9 C29 C11 177.9(5) . . . . ?
C38 C11 C29 C9 1.9(8) . . . . ?
C38 C11 C45 C67 -38.4(8) . . . . ?
C38 C11 C45 C77 80.0(8) . . . . ?
C38 C11 C45 C1 -157.6(7) . . . . ?
C38 C21 C47 N2 -133.0(5) . . . . ?
C45 C11 C29 C9 -177.6(5) . . . . ?
C45 C11 C38 C21 176.0(5) . . . . ?
C47 N2 C53 C51 168.7(4) . . . . ?
C47 C21 C38 C11 -172.7(5) . . . . ?
C53 N2 C47 C21 179.9(4) . . . . ?
C69 O3 C51 O4 -67.7(6) . . . . ?
C69 O3 C51 C53 166.2(4) . . . . ?
C80 O4 C51 O3 -66.4(6) . . . . ?
C80 O4 C51 C53 55.3(7) . . . . ?
